data_7217660
loop_
_publ_author_name
'Hori, Akiko'
'Nakajima, Kyosuke'
'Akimoto, Yuuki'
'Naganuma, Kohei'
'Yuge, Hidetaka'

_publ_section_title
;
 Guest-adjusted encapsulation and thermal studies of non-porous
 mononuclear Cu(ii) coordination complexes through electrostatic
 interactions induced by fluorine substitution
;
_journal_issue 37
_journal_name_full CrystEngComm
_journal_page_first 8805
_journal_paper_doi 10.1039/C4CE01243G
_journal_volume 16
_journal_year 2014
_chemical_formula_moiety 'C30 H14 Cu F8 O4'
_chemical_formula_sum 'C30 H14 Cu F8 O4'
_chemical_formula_weight 653.96
_chemical_name_systematic
;
?
;
_space_group_IT_number 2
_symmetry_cell_setting triclinic
_symmetry_space_group_name_Hall '-P 1'
_symmetry_space_group_name_H-M 'P -1'
_atom_sites_solution_hydrogens geom
_atom_sites_solution_primary direct
_atom_sites_solution_secondary difmap
_audit_creation_method SHELXL-97
_cell_angle_alpha 97.5060(10)
_cell_angle_beta 100.9420(10)
_cell_angle_gamma 94.5940(10)
_cell_formula_units_Z 1
_cell_length_a 7.1345(5)
_cell_length_b 7.3565(5)
_cell_length_c 12.0946(8)
_cell_measurement_reflns_used 5139
_cell_measurement_temperature 100
_cell_measurement_theta_max 27.93
_cell_measurement_theta_min 2.81
_cell_volume 614.31(7)
_computing_cell_refinement 'Bruker SAINT'
_computing_data_collection 'Bruker APEX2'
_computing_data_reduction 'Bruker SAINT'
_computing_molecular_graphics 'Bruker SHELXTL'
_computing_publication_material 'Bruker SHELXTL'
_computing_structure_refinement 'SHELXL-97 (Sheldrick, 2008)'
_computing_structure_solution 'SHELXS-97 (Sheldrick, 2008)'
_diffrn_ambient_temperature 100
_diffrn_detector_area_resol_mean 8.333
_diffrn_measured_fraction_theta_full 0.972
_diffrn_measured_fraction_theta_max 0.972
_diffrn_measurement_device_type 'Bruker APEX-II CCD'
_diffrn_measurement_method '\f and \w scans'
_diffrn_radiation_monochromator graphite
_diffrn_radiation_source 'fine-focus sealed tube'
_diffrn_radiation_type MoK\a
_diffrn_radiation_wavelength 0.71073
_diffrn_reflns_av_R_equivalents 0.0130
_diffrn_reflns_av_sigmaI/netI 0.0153
_diffrn_reflns_limit_h_max 9
_diffrn_reflns_limit_h_min -9
_diffrn_reflns_limit_k_max 9
_diffrn_reflns_limit_k_min -9
_diffrn_reflns_limit_l_max 15
_diffrn_reflns_limit_l_min -15
_diffrn_reflns_number 6953
_diffrn_reflns_theta_full 27.46
_diffrn_reflns_theta_max 27.46
_diffrn_reflns_theta_min 2.81
_exptl_absorpt_coefficient_mu 0.989
_exptl_absorpt_correction_T_max 0.9251
_exptl_absorpt_correction_T_min 0.8267
_exptl_absorpt_correction_type empirical
_exptl_absorpt_process_details
;
SADABS Sheldrick 1996
;
_exptl_crystal_colour green
_exptl_crystal_density_diffrn 1.768
_exptl_crystal_density_meas ?
_exptl_crystal_density_method 'not measured'
_exptl_crystal_description block
_exptl_crystal_F_000 327
_exptl_crystal_size_max 0.20
_exptl_crystal_size_mid 0.15
_exptl_crystal_size_min 0.08
_refine_diff_density_max 0.406
_refine_diff_density_min -0.381
_refine_diff_density_rms 0.055
_refine_ls_extinction_method none
_refine_ls_goodness_of_fit_ref 1.049
_refine_ls_hydrogen_treatment constr
_refine_ls_matrix_type full
_refine_ls_number_parameters 196
_refine_ls_number_reflns 2747
_refine_ls_number_restraints 0
_refine_ls_restrained_S_all 1.049
_refine_ls_R_factor_all 0.0257
_refine_ls_R_factor_gt 0.0244
_refine_ls_shift/su_max 0.000
_refine_ls_shift/su_mean 0.000
_refine_ls_structure_factor_coef Fsqd
_refine_ls_weighting_details 'calc w=1/[\s^2^(Fo^2^)+(0.0259P)^2^+0.5520P] where P=(Fo^2^+2Fc^2^)/3'
_refine_ls_weighting_scheme calc
_refine_ls_wR_factor_gt 0.0630
_refine_ls_wR_factor_ref 0.0637
_reflns_number_gt 2613
_reflns_number_total 2747
_reflns_threshold_expression >2sigma(I)
_cod_data_source_file c4ce01243g2.cif
_cod_data_source_block 100924a3
_cod_depositor_comments
;
The following automatic conversions were performed:

'_symmetry_cell_setting' value 'Triclinic' changed to 'triclinic'
according to
/usr/data/users/saulius/crontab/automatic-downloads/rss-feeds/RSC/lib/dictionaries/cif_core.dic
dictionary named 'cif_core.dic' version 2.4.2 from 2011-04-26.

Automatic conversion script
Id: cif_fix_values 2281 2013-09-26 08:29:07Z andrius 

 Adding full bibliography for 7217645--7217660.cif.

The following automatic conversions were performed:

'_exptl_crystal_density_meas' value 'not measured' was changed to '?'
- the value is perceived as not measured.

Automatic conversion script
Id: cif_fix_values 3008 2015-01-20 13:52:24Z robertas 
;
_cod_database_code 7217660

loop_
_symmetry_equiv_pos_as_xyz
'x, y, z'
'-x, -y, -z'

loop_
_atom_site_label
_atom_site_type_symbol
_atom_site_fract_x
_atom_site_fract_y
_atom_site_fract_z
_atom_site_U_iso_or_equiv
_atom_site_adp_type
_atom_site_occupancy
_atom_site_symmetry_multiplicity
_atom_site_calc_flag
_atom_site_refinement_flags
Cu1 Cu 0.5000 0.0000 1.0000 0.01269(8) Uani 1 2 d S
O1 O 0.49635(15) -0.09795(15) 0.84438(9) 0.0149(2) Uani 1 1 d .
O2 O 0.31720(16) 0.16749(15) 0.95877(9) 0.0166(2) Uani 1 1 d .
C1 C 0.6012(2) -0.1450(2) 0.61749(13) 0.0145(3) Uani 1 1 d .
C2 C 0.6335(2) -0.2227(2) 0.51351(13) 0.0175(3) Uani 1 1 d .
H2 H 0.7598 -0.2181 0.4988 0.021 Uiso 1 1 calc R
C3 C 0.4781(2) -0.3077(2) 0.43089(13) 0.0189(3) Uani 1 1 d .
H3 H 0.4980 -0.3623 0.3590 0.023 Uiso 1 1 calc R
C4 C 0.2940(2) -0.3137(2) 0.45256(13) 0.0188(3) Uani 1 1 d .
H4 H 0.1870 -0.3720 0.3964 0.023 Uiso 1 1 calc R
C5 C 0.2699(2) -0.2327(2) 0.55769(13) 0.0164(3) Uani 1 1 d .
C6 C 0.4196(2) -0.1456(2) 0.64417(12) 0.0134(3) Uani 1 1 d .
C7 C 0.3903(2) -0.0541(2) 0.75709(12) 0.0131(3) Uani 1 1 d .
C8 C 0.2547(2) 0.0735(2) 0.75820(13) 0.0152(3) Uani 1 1 d .
H8 H 0.1782 0.0910 0.6878 0.018 Uiso 1 1 calc R
C9 C 0.2274(2) 0.1756(2) 0.85821(13) 0.0130(3) Uani 1 1 d .
C10 C 0.0815(2) 0.3122(2) 0.85026(12) 0.0131(3) Uani 1 1 d .
C11 C 0.1098(2) 0.4753(2) 0.80652(13) 0.0160(3) Uani 1 1 d .
C12 C -0.0175(2) 0.6074(2) 0.80283(13) 0.0186(3) Uani 1 1 d .
H12 H 0.0091 0.7186 0.7739 0.022 Uiso 1 1 calc R
C13 C -0.1855(2) 0.5733(2) 0.84266(13) 0.0188(3) Uani 1 1 d .
H13 H -0.2760 0.6614 0.8400 0.023 Uiso 1 1 calc R
C14 C -0.2220(2) 0.4113(2) 0.88630(13) 0.0183(3) Uani 1 1 d .
H14 H -0.3374 0.3871 0.9127 0.022 Uiso 1 1 calc R
C15 C -0.0873(2) 0.2864(2) 0.89047(12) 0.0149(3) Uani 1 1 d .
F1 F 0.75304(13) -0.05764(13) 0.69613(8) 0.0199(2) Uani 1 1 d .
F2 F 0.08925(13) -0.24031(15) 0.57825(8) 0.0256(2) Uani 1 1 d .
F3 F 0.27395(14) 0.50656(14) 0.76728(9) 0.0246(2) Uani 1 1 d .
F4 F -0.11927(14) 0.13102(13) 0.93568(8) 0.0210(2) Uani 1 1 d .

loop_
_atom_site_aniso_label
_atom_site_aniso_U_11
_atom_site_aniso_U_22
_atom_site_aniso_U_33
_atom_site_aniso_U_23
_atom_site_aniso_U_13
_atom_site_aniso_U_12
Cu1 0.01495(13) 0.01410(13) 0.00931(13) 0.00115(9) 0.00147(9) 0.00669(9)
O1 0.0164(5) 0.0172(5) 0.0113(5) 0.0011(4) 0.0015(4) 0.0070(4)
O2 0.0203(5) 0.0185(5) 0.0113(5) 0.0013(4) 0.0013(4) 0.0096(4)
C1 0.0148(7) 0.0146(7) 0.0137(7) 0.0031(5) 0.0001(6) 0.0037(5)
C2 0.0171(7) 0.0215(8) 0.0167(7) 0.0047(6) 0.0065(6) 0.0074(6)
C3 0.0249(8) 0.0204(8) 0.0125(7) 0.0006(6) 0.0054(6) 0.0079(6)
C4 0.0200(8) 0.0205(8) 0.0135(7) -0.0011(6) -0.0002(6) 0.0034(6)
C5 0.0137(7) 0.0201(7) 0.0163(7) 0.0027(6) 0.0037(6) 0.0048(6)
C6 0.0158(7) 0.0138(7) 0.0112(7) 0.0021(5) 0.0027(5) 0.0054(5)
C7 0.0130(7) 0.0139(7) 0.0118(7) 0.0006(5) 0.0021(5) 0.0010(5)
C8 0.0153(7) 0.0188(7) 0.0117(7) 0.0025(6) 0.0012(5) 0.0061(6)
C9 0.0127(7) 0.0127(7) 0.0139(7) 0.0028(5) 0.0028(5) 0.0022(5)
C10 0.0144(7) 0.0138(7) 0.0101(6) -0.0004(5) 0.0002(5) 0.0044(5)
C11 0.0173(7) 0.0185(7) 0.0131(7) 0.0024(6) 0.0046(6) 0.0046(6)
C12 0.0268(8) 0.0157(7) 0.0138(7) 0.0031(6) 0.0028(6) 0.0072(6)
C13 0.0214(8) 0.0212(8) 0.0131(7) -0.0013(6) 0.0001(6) 0.0121(6)
C14 0.0147(7) 0.0249(8) 0.0148(7) -0.0005(6) 0.0025(6) 0.0055(6)
C15 0.0163(7) 0.0151(7) 0.0120(7) 0.0008(5) 0.0005(5) 0.0015(6)
F1 0.0140(4) 0.0262(5) 0.0172(4) 0.0000(4) 0.0003(4) 0.0012(4)
F2 0.0124(4) 0.0404(6) 0.0210(5) -0.0053(4) 0.0036(4) 0.0009(4)
F3 0.0242(5) 0.0225(5) 0.0339(6) 0.0111(4) 0.0161(4) 0.0071(4)
F4 0.0208(5) 0.0188(5) 0.0252(5) 0.0069(4) 0.0072(4) 0.0017(4)

loop_
_atom_type_symbol
_atom_type_description
_atom_type_scat_dispersion_real
_atom_type_scat_dispersion_imag
_atom_type_scat_source
C C 0.0033 0.0016 'International Tables Vol C Tables 4.2.6.8 and 6.1.1.4'
H H 0.0000 0.0000 'International Tables Vol C Tables 4.2.6.8 and 6.1.1.4'
O O 0.0106 0.0060 'International Tables Vol C Tables 4.2.6.8 and 6.1.1.4'
F F 0.0171 0.0103 'International Tables Vol C Tables 4.2.6.8 and 6.1.1.4'
Cu Cu 0.3201 1.2651 'International Tables Vol C Tables 4.2.6.8 and 6.1.1.4'

loop_
_geom_angle_atom_site_label_1
_geom_angle_atom_site_label_2
_geom_angle_atom_site_label_3
_geom_angle
_geom_angle_site_symmetry_1
_geom_angle_site_symmetry_3
O2 Cu1 O2 179.999(1) 2_657 .
O2 Cu1 O1 86.86(4) 2_657 .
O2 Cu1 O1 93.14(4) . .
O2 Cu1 O1 93.14(4) 2_657 2_657
O2 Cu1 O1 86.86(4) . 2_657
O1 Cu1 O1 179.999(1) . 2_657
C7 O1 Cu1 126.03(10) . .
C9 O2 Cu1 125.84(10) . .
F1 C1 C2 118.23(14) . .
F1 C1 C6 118.24(13) . .
C2 C1 C6 123.49(14) . .
C1 C2 C3 118.79(14) . .
C1 C2 H2 120.6 . .
C3 C2 H2 120.6 . .
C4 C3 C2 120.42(14) . .
C4 C3 H3 119.8 . .
C2 C3 H3 119.8 . .
C5 C4 C3 118.35(15) . .
C5 C4 H4 120.8 . .
C3 C4 H4 120.8 . .
F2 C5 C4 117.87(14) . .
F2 C5 C6 118.11(13) . .
C4 C5 C6 124.02(14) . .
C5 C6 C1 114.92(13) . .
C5 C6 C7 123.32(13) . .
C1 C6 C7 121.73(13) . .
O1 C7 C8 125.69(14) . .
O1 C7 C6 115.80(13) . .
C8 C7 C6 118.49(13) . .
C9 C8 C7 122.73(14) . .
C9 C8 H8 118.6 . .
C7 C8 H8 118.6 . .
O2 C9 C8 126.29(14) . .
O2 C9 C10 114.99(13) . .
C8 C9 C10 118.72(13) . .
C11 C10 C15 115.75(14) . .
C11 C10 C9 122.28(13) . .
C15 C10 C9 121.92(13) . .
F3 C11 C12 118.76(14) . .
F3 C11 C10 117.57(13) . .
C12 C11 C10 123.66(15) . .
C11 C12 C13 118.20(15) . .
C11 C12 H12 120.9 . .
C13 C12 H12 120.9 . .
C14 C13 C12 120.54(14) . .
C14 C13 H13 119.7 . .
C12 C13 H13 119.7 . .
C15 C14 C13 118.68(15) . .
C15 C14 H14 120.7 . .
C13 C14 H14 120.7 . .
F4 C15 C14 119.03(14) . .
F4 C15 C10 117.81(13) . .
C14 C15 C10 123.15(15) . .

loop_
_geom_bond_atom_site_label_1
_geom_bond_atom_site_label_2
_geom_bond_distance
_geom_bond_site_symmetry_2
Cu1 O2 1.9075(10) 2_657
Cu1 O2 1.9076(10) .
Cu1 O1 1.9200(10) .
Cu1 O1 1.9200(10) 2_657
O1 C7 1.2714(18) .
O2 C9 1.2737(18) .
C1 F1 1.3524(17) .
C1 C2 1.380(2) .
C1 C6 1.393(2) .
C2 C3 1.387(2) .
C2 H2 0.9500 .
C3 C4 1.386(2) .
C3 H3 0.9500 .
C4 C5 1.379(2) .
C4 H4 0.9500 .
C5 F2 1.3563(17) .
C5 C6 1.392(2) .
C6 C7 1.5009(19) .
C7 C8 1.401(2) .
C8 C9 1.393(2) .
C8 H8 0.9500 .
C9 C10 1.5026(19) .
C10 C11 1.388(2) .
C10 C15 1.390(2) .
C11 F3 1.3589(18) .
C11 C12 1.381(2) .
C12 C13 1.391(2) .
C12 H12 0.9500 .
C13 C14 1.390(2) .
C13 H13 0.9500 .
C14 C15 1.381(2) .
C14 H14 0.9500 .
C15 F4 1.3512(17) .

loop_
_geom_torsion_atom_site_label_1
_geom_torsion_atom_site_label_2
_geom_torsion_atom_site_label_3
_geom_torsion_atom_site_label_4
_geom_torsion
_geom_torsion_site_symmetry_1
O2 Cu1 O1 C7 176.86(13) 2_657
O2 Cu1 O1 C7 -3.14(13) .
O1 Cu1 O1 C7 -68(22) 2_657
O2 Cu1 O2 C9 26(5) 2_657
O1 Cu1 O2 C9 5.72(13) .
O1 Cu1 O2 C9 -174.28(13) 2_657
F1 C1 C2 C3 -178.04(13) .
C6 C1 C2 C3 -0.6(2) .
C1 C2 C3 C4 0.2(2) .
C2 C3 C4 C5 0.2(2) .
C3 C4 C5 F2 -179.60(14) .
C3 C4 C5 C6 -0.3(2) .
F2 C5 C6 C1 179.29(13) .
C4 C5 C6 C1 -0.1(2) .
F2 C5 C6 C7 -2.2(2) .
C4 C5 C6 C7 178.42(14) .
F1 C1 C6 C5 177.95(13) .
C2 C1 C6 C5 0.5(2) .
F1 C1 C6 C7 -0.6(2) .
C2 C1 C6 C7 -178.02(14) .
Cu1 O1 C7 C8 -0.5(2) .
Cu1 O1 C7 C6 177.87(9) .
C5 C6 C7 O1 130.41(16) .
C1 C6 C7 O1 -51.2(2) .
C5 C6 C7 C8 -51.1(2) .
C1 C6 C7 C8 127.27(16) .
O1 C7 C8 C9 3.3(3) .
C6 C7 C8 C9 -175.07(14) .
Cu1 O2 C9 C8 -4.9(2) .
Cu1 O2 C9 C10 176.13(10) .
C7 C8 C9 O2 -0.3(3) .
C7 C8 C9 C10 178.59(14) .
O2 C9 C10 C11 108.24(16) .
C8 C9 C10 C11 -70.8(2) .
O2 C9 C10 C15 -69.21(19) .
C8 C9 C10 C15 111.75(17) .
C15 C10 C11 F3 179.42(13) .
C9 C10 C11 F3 1.8(2) .
C15 C10 C11 C12 0.6(2) .
C9 C10 C11 C12 -176.95(14) .
F3 C11 C12 C13 179.64(13) .
C10 C11 C12 C13 -1.6(2) .
C11 C12 C13 C14 0.9(2) .
C12 C13 C14 C15 0.7(2) .
C13 C14 C15 F4 178.18(13) .
C13 C14 C15 C10 -1.8(2) .
C11 C10 C15 F4 -178.86(13) .
C9 C10 C15 F4 -1.2(2) .
C11 C10 C15 C14 1.1(2) .
C9 C10 C15 C14 178.69(14) .
